data_1555691
loop_
_publ_author_name
'Imamoto, Tsuneo'
'Horiuchi, Yumi'
'Tamura, Ken'
'Sugiya, Masashi'
'Masu, Hyuma'

_publ_section_title
;
 Catalyst-Free and Regioconvergent Substitution Reactions of
 Bromothiophenes with a BH3-Substituted Phosphide Anion.
;
_journal_issue 16
_journal_name_full 'Organic letters'
_journal_page_first 4132
_journal_page_last 4135
_journal_paper_doi 10.1021/acs.orglett.6b02094
_journal_volume 18
_journal_year 2016
_chemical_formula_sum 'C9 H16 B Br2 P S'
_chemical_formula_weight 357.88
_chemical_name_common ThioBr2
_space_group_crystal_system orthorhombic
_space_group_IT_number 61
_space_group_name_Hall '-P 2ac 2ab'
_space_group_name_H-M_alt 'P b c a'
_atom_sites_solution_hydrogens geom
_cell_angle_alpha 90
_cell_angle_beta 90
_cell_angle_gamma 90
_cell_formula_units_Z 8
_cell_length_a 7.1372(4)
_cell_length_b 12.6521(7)
_cell_length_c 31.0391(17)
_cell_measurement_reflns_used 3800
_cell_measurement_temperature 173
_cell_measurement_theta_max 26.7726
_cell_measurement_theta_min 2.6248
_cell_volume 2802.8(3)
_computing_cell_refinement 'SAINT V8.34A (Bruker AXS Inc., 2013)'
_computing_data_collection 'APEX2 (Bruker AXS, 2006)'
_computing_data_reduction 'SAINT V8.34A (Bruker AXS Inc., 2013)'
_computing_molecular_graphics 'XSHEL (Bruker AXS,2002)'
_computing_publication_material 'XCIF (Bruker AXS, 2001)'
_computing_structure_refinement 'SHELXL-2013 (Sheldrick, 2013)'
_computing_structure_solution 'SHELXS-97 (Sheldrick, 1997)'
_diffrn_ambient_temperature 173
_diffrn_detector_area_resol_mean 8.3333
_diffrn_measured_fraction_theta_full 0.999
_diffrn_measured_fraction_theta_max 0.995
_diffrn_measurement_device_type 'Bruker APEXII CCD area detector'
_diffrn_measurement_method 'Phi and Omega scans'
_diffrn_radiation_monochromator graphite
_diffrn_radiation_type MoK\a
_diffrn_radiation_wavelength 0.71073
_diffrn_reflns_av_R_equivalents 0.0332
_diffrn_reflns_av_unetI/netI 0.0289
_diffrn_reflns_limit_h_max 6
_diffrn_reflns_limit_h_min -9
_diffrn_reflns_limit_k_max 16
_diffrn_reflns_limit_k_min -16
_diffrn_reflns_limit_l_max 29
_diffrn_reflns_limit_l_min -40
_diffrn_reflns_number 15013
_diffrn_reflns_theta_full 25.000
_diffrn_reflns_theta_max 27.524
_diffrn_reflns_theta_min 2.625
_diffrn_source 'fine-focus sealed tube'
_exptl_absorpt_coefficient_mu 6.012
_exptl_absorpt_correction_T_max 0.58
_exptl_absorpt_correction_T_min 0.39
_exptl_absorpt_correction_type empirical
_exptl_absorpt_process_details 'SADABS (Sheldrick 1996)'
_exptl_crystal_colour colourless
_exptl_crystal_density_diffrn 1.696
_exptl_crystal_density_method 'not measured'
_exptl_crystal_description prismatic
_exptl_crystal_F_000 1408
_exptl_crystal_size_max 0.400
_exptl_crystal_size_mid 0.300
_exptl_crystal_size_min 0.100
_refine_diff_density_max 0.524
_refine_diff_density_min -0.481
_refine_ls_extinction_method none
_refine_ls_goodness_of_fit_ref 1.024
_refine_ls_hydrogen_treatment constr
_refine_ls_matrix_type full
_refine_ls_number_parameters 131
_refine_ls_number_reflns 3223
_refine_ls_number_restraints 0
_refine_ls_restrained_S_all 1.024
_refine_ls_R_factor_all 0.0514
_refine_ls_R_factor_gt 0.0335
_refine_ls_shift/su_max 0.001
_refine_ls_shift/su_mean 0.000
_refine_ls_structure_factor_coef Fsqd
_refine_ls_weighting_details 'w=1/[\s^2^(Fo^2^)+(0.0353P)^2^+1.9061P] where P=(Fo^2^+2Fc^2^)/3'
_refine_ls_weighting_scheme calc
_refine_ls_wR_factor_gt 0.0714
_refine_ls_wR_factor_ref 0.0770
_reflns_number_gt 2487
_reflns_number_total 3223
_reflns_threshold_expression 'I > 2\s(I)'
_cod_data_source_file ol6b02094_si_003.cif
_cod_data_source_block a151105mas1
_cod_database_code 1555691

loop_
_space_group_symop_operation_xyz
'x, y, z'
'-x+1/2, -y, z+1/2'
'-x, y+1/2, -z+1/2'
'x+1/2, -y+1/2, -z'
'-x, -y, -z'
'x-1/2, y, -z-1/2'
'x, -y-1/2, z-1/2'
'-x-1/2, y-1/2, z'

loop_
_atom_site_type_symbol
_atom_site_label
_atom_site_fract_x
_atom_site_fract_y
_atom_site_fract_z
_atom_site_U_iso_or_equiv
_atom_site_adp_type
_atom_site_calc_flag
_atom_site_refinement_flags_adp
_atom_site_refinement_flags_posn
_atom_site_occupancy
B B1 0.3025(6) 1.0407(3) 0.08346(14) 0.0507(11) Uani d . . 1
H H1A 0.22 1.0736 0.1049 0.076 Uiso calc U R 1
H H1B 0.233 1.0297 0.0566 0.076 Uiso calc U R 1
H H1C 0.4099 1.087 0.078 0.076 Uiso calc U R 1
Br Br1 0.46854(5) 0.71538(3) 0.19437(2) 0.05094(12) Uani d . . 1
Br Br2 0.03310(4) 0.86895(3) 0.15976(2) 0.04376(11) Uani d . . 1
C C1 0.5032(4) 0.9239(2) 0.15599(9) 0.0257(6) Uani d . . 1
C C2 0.5397(4) 0.8584(3) 0.19021(9) 0.0324(7) Uani d . . 1
C C3 0.6357(4) 0.9072(3) 0.22451(10) 0.0489(9) Uani d . . 1
H H3 0.671 0.8722 0.2503 0.059 Uiso calc U R 1
C C4 0.6710(5) 1.0091(4) 0.21614(11) 0.0567(11) Uani d . . 1
H H4 0.7355 1.0546 0.2355 0.068 Uiso calc U R 1
C C5 0.1926(4) 0.8187(2) 0.11347(10) 0.0330(7) Uani d . . 1
H H5A 0.2404 0.7475 0.1207 0.04 Uiso calc U R 1
H H5B 0.1183 0.8131 0.0866 0.04 Uiso calc U R 1
C C6 0.5523(4) 0.8387(2) 0.06717(9) 0.0268(6) Uani d . . 1
C C7 0.6415(4) 0.7405(2) 0.08729(10) 0.0322(7) Uani d . . 1
H H7A 0.5431 0.6902 0.0953 0.048 Uiso calc U R 1
H H7B 0.7123 0.761 0.113 0.048 Uiso calc U R 1
H H7C 0.7262 0.7075 0.0664 0.048 Uiso calc U R 1
C C8 0.4373(5) 0.8077(3) 0.02732(10) 0.0444(8) Uani d . . 1
H H8A 0.5218 0.783 0.0046 0.067 Uiso calc U R 1
H H8B 0.367 0.8693 0.017 0.067 Uiso calc U R 1
H H8C 0.3497 0.7511 0.0349 0.067 Uiso calc U R 1
C C9 0.7047(5) 0.9183(2) 0.05482(11) 0.0392(7) Uani d . . 1
H H9A 0.7689 0.9428 0.0809 0.059 Uiso calc U R 1
H H9B 0.6474 0.9788 0.0401 0.059 Uiso calc U R 1
H H9C 0.7953 0.8844 0.0356 0.059 Uiso calc U R 1
P P1 0.38904(10) 0.90783(5) 0.10473(2) 0.02458(16) Uani d . . 1
S S1 0.58861(13) 1.04851(7) 0.16760(3) 0.0462(2) Uani d . . 1

loop_
_atom_site_aniso_label
_atom_site_aniso_U_11
_atom_site_aniso_U_22
_atom_site_aniso_U_33
_atom_site_aniso_U_12
_atom_site_aniso_U_13
_atom_site_aniso_U_23
B1 0.062(3) 0.038(2) 0.052(3) 0.0221(19) -0.003(2) 0.0096(18)
Br1 0.0577(2) 0.0459(2) 0.0493(2) 0.00930(17) 0.00845(17) 0.02090(16)
Br2 0.02371(16) 0.0726(2) 0.03502(18) 0.00220(15) 0.00233(13) -0.01415(16)
C1 0.0219(14) 0.0285(14) 0.0268(15) -0.0018(11) 0.0035(11) -0.0073(11)
C2 0.0256(14) 0.0476(18) 0.0239(15) 0.0039(13) 0.0063(12) -0.0001(13)
C3 0.0289(18) 0.095(3) 0.0232(17) 0.0003(18) 0.0009(13) -0.0054(17)
C4 0.039(2) 0.094(3) 0.037(2) -0.019(2) 0.0048(16) -0.031(2)
C5 0.0238(15) 0.0408(17) 0.0346(17) -0.0004(13) 0.0012(12) -0.0130(14)
C6 0.0258(14) 0.0313(15) 0.0235(14) 0.0005(11) 0.0015(11) -0.0027(11)
C7 0.0295(15) 0.0287(15) 0.0385(18) 0.0050(12) 0.0057(13) -0.0057(13)
C8 0.045(2) 0.063(2) 0.0252(16) 0.0050(16) -0.0001(14) -0.0153(15)
C9 0.0411(18) 0.0398(18) 0.0367(19) -0.0022(14) 0.0104(14) 0.0044(14)
P1 0.0267(4) 0.0236(3) 0.0234(4) 0.0048(3) -0.0013(3) -0.0017(3)
S1 0.0520(5) 0.0394(5) 0.0471(5) -0.0152(4) 0.0072(4) -0.0180(4)

loop_
_atom_type_symbol
_atom_type_description
_atom_type_scat_dispersion_real
_atom_type_scat_dispersion_imag
_atom_type_scat_source
C C 0.0033 0.0016 'International Tables Vol C Tables 4.2.6.8 and 6.1.1.4'
H H 0.0000 0.0000 'International Tables Vol C Tables 4.2.6.8 and 6.1.1.4'
B B 0.0013 0.0007 'International Tables Vol C Tables 4.2.6.8 and 6.1.1.4'
P P 0.1023 0.0942 'International Tables Vol C Tables 4.2.6.8 and 6.1.1.4'
S S 0.1246 0.1234 'International Tables Vol C Tables 4.2.6.8 and 6.1.1.4'
Br Br -0.2901 2.4595 'International Tables Vol C Tables 4.2.6.8 and 6.1.1.4'

loop_
_geom_angle_atom_site_label_1
_geom_angle_atom_site_label_2
_geom_angle_atom_site_label_3
_geom_angle
P1 B1 H1A 109.5
P1 B1 H1B 109.5
H1A B1 H1B 109.5
P1 B1 H1C 109.5
H1A B1 H1C 109.5
H1B B1 H1C 109.5
C2 C1 S1 108.8(2)
C2 C1 P1 134.6(2)
S1 C1 P1 116.58(17)
C1 C2 C3 114.4(3)
C1 C2 Br1 125.6(2)
C3 C2 Br1 120.0(3)
C4 C3 C2 111.5(3)
C4 C3 H3 124.2
C2 C3 H3 124.2
C3 C4 S1 113.0(3)
C3 C4 H4 123.5
S1 C4 H4 123.5
P1 C5 Br2 111.08(15)
P1 C5 H5A 109.4
Br2 C5 H5A 109.4
P1 C5 H5B 109.4
Br2 C5 H5B 109.4
H5A C5 H5B 108.0
C7 C6 C9 109.9(2)
C7 C6 C8 110.1(2)
C9 C6 C8 110.3(3)
C7 C6 P1 112.67(19)
C9 C6 P1 106.97(19)
C8 C6 P1 106.81(19)
C6 C7 H7A 109.5
C6 C7 H7B 109.5
H7A C7 H7B 109.5
C6 C7 H7C 109.5
H7A C7 H7C 109.5
H7B C7 H7C 109.5
C6 C8 H8A 109.5
C6 C8 H8B 109.5
H8A C8 H8B 109.5
C6 C8 H8C 109.5
H8A C8 H8C 109.5
H8B C8 H8C 109.5
C6 C9 H9A 109.5
C6 C9 H9B 109.5
H9A C9 H9B 109.5
C6 C9 H9C 109.5
H9A C9 H9C 109.5
H9B C9 H9C 109.5
C1 P1 C5 106.70(13)
C1 P1 C6 108.84(13)
C5 P1 C6 106.52(12)
C1 P1 B1 110.66(17)
C5 P1 B1 110.34(18)
C6 P1 B1 113.49(17)
C4 S1 C1 92.27(18)

loop_
_geom_bond_atom_site_label_1
_geom_bond_atom_site_label_2
_geom_bond_distance
B1 P1 1.909(4)
B1 H1A 0.98
B1 H1B 0.98
B1 H1C 0.98
Br1 C2 1.884(3)
Br2 C5 1.940(3)
C1 C2 1.372(4)
C1 S1 1.728(3)
C1 P1 1.799(3)
C2 C3 1.409(4)
C3 C4 1.339(5)
C3 H3 0.95
C4 S1 1.692(4)
C4 H4 0.95
C5 P1 1.819(3)
C5 H5A 0.99
C5 H5B 0.99
C6 C7 1.529(4)
C6 C9 1.531(4)
C6 C8 1.536(4)
C6 P1 1.866(3)
C7 H7A 0.98
C7 H7B 0.98
C7 H7C 0.98
C8 H8A 0.98
C8 H8B 0.98
C8 H8C 0.98
C9 H9A 0.98
C9 H9B 0.98
C9 H9C 0.98
